data_4300919
loop_
_publ_author_name
'Dohyun Moon'
'Myoung Soo Lah'

_publ_contact_author
; 

     Myoung Soo Lah

     Department of Chemistry

     College of Science and Technology, Hanyang University

     1271 Sa-1-dong, Ansan, Kyunggi-do 426-791, Korea

;
_publ_contact_author_email mslah@hanyang.ac.kr
_publ_contact_author_fax '82 (31) 407 3863'
_publ_contact_author_phone '82 (31) 400 5496'
_publ_section_title
;

Size and Shape Selectivity of Host Networks Built Based on Tunable

Secondary Building Units

;
_journal_name_full 'Inorganic Chemistry'
_journal_page_first 1934
_journal_page_last 1940
_journal_paper_doi 10.1021/ic0486872
_journal_volume 44
_journal_year 2005
_chemical_formula_sum 'C53 H57 Mn3 N10 O11.5'
_chemical_formula_weight 1182.91
_chemical_name_systematic
; 

 ? 

;
_space_group_IT_number 88
_symmetry_cell_setting tetragonal
_symmetry_space_group_name_Hall '-I 4ad'
_symmetry_space_group_name_H-M 'I 41/a :2'
_atom_sites_solution_hydrogens geom
_atom_sites_solution_primary direct
_atom_sites_solution_secondary difmap
_audit_creation_method SHELXL-97
_cell_angle_alpha 90.00
_cell_angle_beta 90.00
_cell_angle_gamma 90.00
_cell_formula_units_Z 16
_cell_length_a 40.709(9)
_cell_length_b 40.709(9)
_cell_length_c 17.468(7)
_cell_measurement_reflns_used 1024
_cell_measurement_temperature 173(2)
_cell_measurement_theta_max 28.29
_cell_measurement_theta_min 1.62
_cell_volume 28948(15)
_computing_cell_refinement 'Bruker SAINT'
_computing_data_collection 'Bruker SMART'
_computing_data_reduction 'Bruker SAINT'
_computing_molecular_graphics ORTEP3
_computing_publication_material WinGX
_computing_structure_refinement 'Bruker SHELXTL'
_computing_structure_solution 'Bruker SHELXTL'
_diffrn_ambient_temperature 173(2)
_diffrn_measured_fraction_theta_full 0.984
_diffrn_measured_fraction_theta_max 0.984
_diffrn_measurement_device_type 'CCD area detector'
_diffrn_measurement_method 'phi and omega scans'
_diffrn_radiation_monochromator graphite
_diffrn_radiation_source 'fine-focus sealed tube'
_diffrn_radiation_type MoK\a
_diffrn_radiation_wavelength 0.71073
_diffrn_reflns_av_R_equivalents 0.0491
_diffrn_reflns_av_sigmaI/netI 0.0520
_diffrn_reflns_limit_h_max 41
_diffrn_reflns_limit_h_min -53
_diffrn_reflns_limit_k_max 53
_diffrn_reflns_limit_k_min -54
_diffrn_reflns_limit_l_max 21
_diffrn_reflns_limit_l_min -23
_diffrn_reflns_number 88997
_diffrn_reflns_theta_full 28.29
_diffrn_reflns_theta_max 28.29
_diffrn_reflns_theta_min 1.62
_diffrn_standards_decay_% <2.0
_exptl_absorpt_coefficient_mu 0.568
_exptl_absorpt_correction_T_max 0.8949
_exptl_absorpt_correction_T_min 0.7491
_exptl_absorpt_correction_type multi-scan
_exptl_absorpt_process_details 'Bruker SADABS'
_exptl_crystal_colour 'dark brown'
_exptl_crystal_density_diffrn 1.086
_exptl_crystal_density_method 'not measured'
_exptl_crystal_description prism
_exptl_crystal_F_000 9792
_exptl_crystal_size_max 0.54
_exptl_crystal_size_mid 0.38
_exptl_crystal_size_min 0.20
_refine_diff_density_max 1.133
_refine_diff_density_min -0.448
_refine_diff_density_rms 0.115
_refine_ls_extinction_method none
_refine_ls_goodness_of_fit_ref 0.991
_refine_ls_hydrogen_treatment mixed
_refine_ls_matrix_type full
_refine_ls_number_parameters 692
_refine_ls_number_reflns 17690
_refine_ls_number_restraints 1
_refine_ls_restrained_S_all 0.991
_refine_ls_R_factor_all 0.1254
_refine_ls_R_factor_gt 0.0832
_refine_ls_shift/su_max 3.894
_refine_ls_shift/su_mean 0.121
_refine_ls_structure_factor_coef Fsqd
_refine_ls_weighting_details 'calc w=1/[\s^2^(Fo^2^)+(0.1722P)^2^+0.0000P] where P=(Fo^2^+2Fc^2^)/3'
_refine_ls_weighting_scheme calc
_refine_ls_wR_factor_gt 0.2363
_refine_ls_wR_factor_ref 0.2629
_reflns_number_gt 10104
_reflns_number_total 17690
_reflns_threshold_expression >2sigma(I)
_cod_data_source_file ic0486872si20040917_062524_06.cif
_cod_data_source_block complex14
_cod_depositor_comments
;
The following automatic conversions were performed:
'_symmetry_cell_setting' value 'Tetragonal' changed to 'tetragonal'
according to '/home/saulius/struct/CIF-dictionaries/cif_core.dic'
dictionary named 'cif_core.dic' version 2.4.1 from
2010-06-29.

'_exptl_absorpt_correction_type' value 'Multi-scan' changed
to 'multi-scan' according to
'/home/saulius/struct/CIF-dictionaries/cif_core.dic' dictionary named
'cif_core.dic' version 2.4.1 from 2010-06-29.

Automatic conversion script
Id: cif_fix_enum 1527 2010-12-29 10:47:43Z saulius 
;
_cod_original_cell_volume 28949(14)
_cod_original_sg_symbol_H-M 'I 41/a'
_cod_original_formula_sum 'C53 H57 Mn3 N10 O11.50'
_cod_database_code 4300919

loop_
_symmetry_equiv_pos_as_xyz
'x, y, z'
'-x+1/2, -y, z+1/2'
'-y+3/4, x+1/4, z+1/4'
'y+3/4, -x+3/4, z+3/4'
'x+1/2, y+1/2, z+1/2'
'-x+1, -y+1/2, z+1'
'-y+5/4, x+3/4, z+3/4'
'y+5/4, -x+5/4, z+5/4'
'-x, -y, -z'
'x-1/2, y, -z-1/2'
'y-3/4, -x-1/4, -z-1/4'
'-y-3/4, x-3/4, -z-3/4'
'-x+1/2, -y+1/2, -z+1/2'
'x, y+1/2, -z'
'y-1/4, -x+1/4, -z+1/4'
'-y-1/4, x-1/4, -z-1/4'

loop_
_atom_site_label
_atom_site_type_symbol
_atom_site_fract_x
_atom_site_fract_y
_atom_site_fract_z
_atom_site_U_iso_or_equiv
_atom_site_adp_type
_atom_site_occupancy
_atom_site_symmetry_multiplicity
_atom_site_calc_flag
_atom_site_refinement_flags
_atom_site_disorder_assembly
_atom_site_disorder_group
Mn1 Mn 0.295823(14) 0.824197(13) 0.07856(4) 0.04429(18) Uani 1 1 d . . .
O1A O 0.27079(8) 0.84493(7) 0.0036(2) 0.0598(8) Uani 1 1 d . . .
O2A O 0.27751(8) 0.74527(7) -0.06565(16) 0.0576(7) Uani 1 1 d . A .
O3A O 0.32031(6) 0.79578(6) 0.14742(16) 0.0451(6) Uani 1 1 d . A .
O4A O 0.34420(8) 0.83657(7) 0.0222(2) 0.0612(8) Uani 1 1 d . . .
N1A N 0.29019(8) 0.78262(7) 0.0264(2) 0.0436(7) Uani 1 1 d . . .
N2A N 0.30590(8) 0.75553(7) 0.06390(19) 0.0441(7) Uani 1 1 d . A .
N3A N 0.3999(2) 0.8390(2) 0.0195(8) 0.107(4) Uani 0.555(8) 1 d P A 1
N13A N 0.3819(3) 0.8429(3) -0.0682(7) 0.080(3) Uiso 0.445(8) 1 d P A 2
C1A C 0.25513(12) 0.83265(12) -0.0543(3) 0.0655(12) Uani 1 1 d . A .
C2A C 0.23497(17) 0.85414(15) -0.0990(4) 0.098(2) Uani 1 1 d . . .
H2A H 0.2313 0.8759 -0.0811 0.117 Uiso 1 1 calc R . .
C3A C 0.2211(2) 0.8449(2) -0.1647(5) 0.130(3) Uani 1 1 d . . .
H3A H 0.2081 0.8602 -0.1922 0.156 Uiso 1 1 calc R . .
C4A C 0.2252(2) 0.8136(3) -0.1938(5) 0.144(3) Uani 1 1 d . . .
H4A H 0.2158 0.8076 -0.2416 0.172 Uiso 1 1 calc R . .
C5A C 0.2438(2) 0.79066(17) -0.1503(4) 0.116(3) Uani 1 1 d . A .
H5A H 0.2463 0.7688 -0.1685 0.139 Uiso 1 1 calc R . .
C6A C 0.25829(13) 0.79985(12) -0.0816(3) 0.0655(12) Uani 1 1 d . . .
C7A C 0.27600(10) 0.77473(10) -0.0389(2) 0.0498(9) Uani 1 1 d . A .
C8A C 0.32021(8) 0.76529(9) 0.1259(2) 0.0403(8) Uani 1 1 d . . .
C9A C 0.33749(11) 0.74004(10) 0.1745(3) 0.0527(10) Uani 1 1 d . A .
H9A1 H 0.3503 0.7256 0.1400 0.063 Uiso 1 1 calc R . .
H9A2 H 0.3206 0.7263 0.1995 0.063 Uiso 1 1 calc R . .
C10A C 0.36040(18) 0.75268(15) 0.2359(4) 0.101(2) Uani 1 1 d . . .
H10A H 0.3760 0.7682 0.2132 0.151 Uiso 1 1 calc R A .
H10B H 0.3724 0.7342 0.2585 0.151 Uiso 1 1 calc R . .
H10C H 0.3476 0.7638 0.2757 0.151 Uiso 1 1 calc R . .
C11A C 0.3708(3) 0.8278(3) 0.0424(8) 0.100(4) Uani 0.555(8) 1 d P A 1
C21A C 0.3537(3) 0.8302(3) -0.0379(7) 0.068(3) Uiso 0.445(8) 1 d P A 2
H21A H 0.3413 0.8153 -0.0681 0.082 Uiso 0.445(8) 1 calc PR A 2
C12A C 0.40323(15) 0.86312(16) -0.0312(5) 0.099(2) Uani 1 1 d . . .
C13A C 0.4295(3) 0.8296(5) 0.0583(14) 0.185(10) Uani 0.555(8) 1 d P A 1
H13A H 0.4435 0.8169 0.0235 0.277 Uiso 0.555(8) 1 calc PR A 1
H13B H 0.4240 0.8161 0.1030 0.277 Uiso 0.555(8) 1 calc PR A 1
H13C H 0.4413 0.8493 0.0751 0.277 Uiso 0.555(8) 1 calc PR A 1
C23A C 0.3921(6) 0.8366(6) -0.1506(14) 0.154(9) Uiso 0.445(8) 1 d P A 2
H23A H 0.3919 0.8574 -0.1789 0.230 Uiso 0.445(8) 1 calc PR A 2
H23B H 0.3767 0.8212 -0.1744 0.230 Uiso 0.445(8) 1 calc PR A 2
H23C H 0.4143 0.8273 -0.1515 0.230 Uiso 0.445(8) 1 calc PR A 2
Mn2 Mn 0.289133(15) 0.709123(13) 0.00461(3) 0.04400(17) Uani 1 1 d . . .
O1B O 0.33059(8) 0.69969(7) -0.03507(18) 0.0601(8) Uani 1 1 d . A .
O2B O 0.31744(6) 0.63438(6) 0.15214(16) 0.0471(6) Uani 1 1 d . A .
O3B O 0.24693(7) 0.71262(6) 0.05571(16) 0.0494(6) Uani 1 1 d . A .
N1B N 0.29370(7) 0.67417(7) 0.07927(18) 0.0409(7) Uani 1 1 d . A .
N2B N 0.26550(8) 0.66881(8) 0.1245(2) 0.0475(8) Uani 1 1 d . . .
N3B N 0.26291(12) 0.67619(10) -0.0826(2) 0.0710(11) Uani 1 1 d . A .
C1B C 0.35236(11) 0.67703(10) -0.0139(3) 0.0555(10) Uani 1 1 d . . .
C2B C 0.38153(14) 0.67542(13) -0.0565(3) 0.0789(16) Uani 1 1 d . A .
H2B H 0.3850 0.6905 -0.0973 0.095 Uiso 1 1 calc R . .
C3B C 0.40528(14) 0.65222(16) -0.0398(4) 0.094(2) Uani 1 1 d . . .
H3B H 0.4244 0.6509 -0.0709 0.113 Uiso 1 1 calc R A .
C4B C 0.40175(12) 0.63109(14) 0.0208(4) 0.0800(16) Uani 1 1 d . A .
H4B H 0.4184 0.6155 0.0327 0.096 Uiso 1 1 calc R . .
C5B C 0.37342(10) 0.63293(11) 0.0643(3) 0.0580(11) Uani 1 1 d . . .
H5B H 0.3708 0.6184 0.1065 0.070 Uiso 1 1 calc R A .
C6B C 0.34850(9) 0.65562(9) 0.0477(2) 0.0468(9) Uani 1 1 d . A .
C7B C 0.31888(9) 0.65447(8) 0.0958(2) 0.0406(8) Uani 1 1 d . . .
C8B C 0.24278(10) 0.68975(10) 0.1072(3) 0.0487(9) Uani 1 1 d . A .
C9B C 0.20981(10) 0.68707(12) 0.1446(3) 0.0689(14) Uani 1 1 d . . .
H9B1 H 0.2089 0.6660 0.1728 0.083 Uiso 1 1 calc R A .
H9B2 H 0.2078 0.7050 0.1827 0.083 Uiso 1 1 calc R . .
C10B C 0.18114(19) 0.6887(3) 0.0923(6) 0.174(5) Uani 1 1 d . A .
H10D H 0.1836 0.7075 0.0577 0.262 Uiso 1 1 calc R . .
H10E H 0.1610 0.6912 0.1224 0.262 Uiso 1 1 calc R . .
H10F H 0.1799 0.6684 0.0622 0.262 Uiso 1 1 calc R . .
C11B C 0.2334(2) 0.68519(19) -0.1060(5) 0.119(3) Uani 1 1 d . . .
H11B H 0.2253 0.7062 -0.0914 0.143 Uiso 1 1 calc R A .
C12B C 0.2133(3) 0.6650(2) -0.1515(6) 0.150(4) Uani 1 1 d . A .
H12D H 0.1915 0.6711 -0.1644 0.180 Uiso 1 1 calc R . .
C13B C 0.2273(3) 0.63485(15) -0.1772(5) 0.130(3) Uani 1 1 d . . .
C14B C 0.2534(3) 0.62587(16) -0.1450(5) 0.153(4) Uani 1 1 d . A .
H14B H 0.2611 0.6041 -0.1526 0.183 Uiso 1 1 calc R . .
C15B C 0.2714(2) 0.64689(14) -0.0987(4) 0.118(3) Uani 1 1 d . . .
H15B H 0.2913 0.6389 -0.0775 0.141 Uiso 1 1 calc R A .
C16B C 0.2104(3) 0.61233(18) -0.2356(6) 0.180(5) Uani 1 1 d . A .
H16A H 0.2275 0.6029 -0.2693 0.216 Uiso 1 1 calc R . .
H16B H 0.2001 0.5939 -0.2075 0.216 Uiso 1 1 calc R . .
Mn3 Mn 0.279564(14) 0.636606(13) 0.22380(4) 0.04225(17) Uani 1 1 d . A .
O1C O 0.25940(7) 0.59895(7) 0.18737(17) 0.0544(7) Uani 1 1 d . . .
O2C O 0.19708(6) 0.63482(6) 0.36427(17) 0.0483(7) Uani 1 1 d . . .
O3C O 0.29474(6) 0.67659(6) 0.27264(17) 0.0495(7) Uani 1 1 d . . .
N1C N 0.24382(7) 0.64396(7) 0.29574(19) 0.0417(7) Uani 1 1 d . . .
N2C N 0.24641(8) 0.67336(7) 0.3377(2) 0.0471(8) Uani 1 1 d . . .
N3C N 0.31018(9) 0.60801(9) 0.3094(2) 0.0583(9) Uani 1 1 d . . .
C1C C 0.23429(11) 0.58224(10) 0.2167(3) 0.0522(10) Uani 1 1 d . A .
C2C C 0.22775(12) 0.55130(11) 0.1854(3) 0.0661(13) Uani 1 1 d . . .
H2C H 0.2411 0.5436 0.1446 0.079 Uiso 1 1 calc R A .
C3C C 0.20276(13) 0.53183(11) 0.2113(3) 0.0694(13) Uani 1 1 d . A .
H3C H 0.1992 0.5109 0.1889 0.083 Uiso 1 1 calc R . .
C4C C 0.18231(12) 0.54278(10) 0.2710(3) 0.0601(11) Uani 1 1 d . . .
H4C H 0.1650 0.5293 0.2898 0.072 Uiso 1 1 calc R A .
C5C C 0.18798(10) 0.57335(9) 0.3013(2) 0.0483(9) Uani 1 1 d . A .
H5C H 0.1738 0.5812 0.3406 0.058 Uiso 1 1 calc R . .
C6C C 0.21366(9) 0.59338(9) 0.2769(2) 0.0441(8) Uani 1 1 d . . .
C7C C 0.21823(9) 0.62525(9) 0.3140(2) 0.0428(8) Uani 1 1 d . A .
C8C C 0.27375(10) 0.68813(10) 0.3217(3) 0.0533(10) Uani 1 1 d . A .
C9C C 0.28283(17) 0.71908(14) 0.3620(5) 0.114(3) Uani 1 1 d . . .
H9C1 H 0.2632 0.7290 0.3861 0.137 Uiso 1 1 calc R A .
H9C2 H 0.2921 0.7351 0.3251 0.137 Uiso 1 1 calc R . .
C10C C 0.3104(2) 0.7099(3) 0.4280(6) 0.166(4) Uani 1 1 d . A .
H10G H 0.3027 0.6911 0.4581 0.249 Uiso 1 1 calc R . .
H10H H 0.3135 0.7289 0.4619 0.249 Uiso 1 1 calc R . .
H10I H 0.3313 0.7044 0.4033 0.249 Uiso 1 1 calc R . .
C11C C 0.33066(12) 0.58492(12) 0.2864(3) 0.0659(13) Uani 1 1 d . A .
H11C H 0.3308 0.5788 0.2339 0.079 Uiso 1 1 calc R . .
C12C C 0.35207(14) 0.56916(14) 0.3368(3) 0.0830(18) Uani 1 1 d . . .
H12E H 0.3659 0.5520 0.3190 0.100 Uiso 1 1 calc R A .
C13C C 0.35305(14) 0.57870(17) 0.4136(3) 0.0885(19) Uani 1 1 d . A .
C14C C 0.33135(17) 0.60188(17) 0.4354(3) 0.096(2) Uani 1 1 d . . .
H14C H 0.3307 0.6086 0.4874 0.116 Uiso 1 1 calc R A .
C15C C 0.31045(14) 0.61572(14) 0.3847(3) 0.0775(15) Uani 1 1 d . A .
H15C H 0.2952 0.6316 0.4028 0.093 Uiso 1 1 calc R . .
C16C C 0.37667(18) 0.5630(2) 0.4693(4) 0.129(3) Uani 1 1 d . . .
H16C H 0.3949 0.5528 0.4402 0.154 Uiso 1 1 calc R A .
H16D H 0.3862 0.5803 0.5024 0.154 Uiso 1 1 calc R . .
O1D O 0.1442(4) 0.6083(5) -0.0851(12) 0.293(9) Uiso 0.766(12) 1 d P . .
N1D N 0.1630(4) 0.5916(4) 0.0274(10) 0.193(6) Uiso 0.766(12) 1 d P . .
C1D C 0.1365(6) 0.6086(5) -0.0143(13) 0.221(9) Uiso 0.766(12) 1 d PD . .
H1D H 0.1173 0.6179 0.0076 0.265 Uiso 0.766(12) 1 calc PR . .
C2D C 0.1964(8) 0.5970(8) 0.0245(19) 0.344(16) Uiso 0.766(12) 1 d P . .
H2D1 H 0.2057 0.5949 0.0760 0.516 Uiso 0.766(12) 1 calc PR . .
H2D2 H 0.2007 0.6191 0.0049 0.516 Uiso 0.766(12) 1 calc PR . .
H2D3 H 0.2066 0.5808 -0.0094 0.516 Uiso 0.766(12) 1 calc PR . .
C3D C 0.1562(4) 0.5972(4) 0.1050(9) 0.172(6) Uiso 0.766(12) 1 d PD . .
H3D1 H 0.1647 0.5790 0.1356 0.258 Uiso 0.766(12) 1 calc PR . .
H3D2 H 0.1324 0.5989 0.1123 0.258 Uiso 0.766(12) 1 calc PR . .
H3D3 H 0.1667 0.6177 0.1213 0.258 Uiso 0.766(12) 1 calc PR . .
O1I O 0.2744(5) 0.5648(5) 0.6213(13) 0.230(8) Uiso 0.50 1 d P B -1
C1I C 0.2316(4) 0.5286(4) 0.6597(10) 0.115(5) Uiso 0.50 1 d P B -1
C2I C 0.2582(9) 0.5522(10) 0.732(2) 0.247(15) Uiso 0.50 1 d P B -1
H2I H 0.2761 0.5672 0.7354 0.296 Uiso 0.50 1 calc PR B -1
C3I C 0.2282(7) 0.5284(7) 0.795(2) 0.184(10) Uiso 0.50 1 d P B -1
H3I H 0.2273 0.5351 0.8470 0.221 Uiso 0.50 1 calc PR B -1
C4I C 0.2055(6) 0.5001(5) 0.7735(13) 0.119(6) Uiso 0.50 1 d P B -1
H4I H 0.2025 0.4834 0.8108 0.143 Uiso 0.50 1 calc PR B -1
C5I C 0.1885(4) 0.4963(4) 0.7029(10) 0.109(5) Uiso 0.50 1 d P B -1
H5I H 0.1677 0.4860 0.6969 0.130 Uiso 0.50 1 calc PR B -1
C6I C 0.2065(4) 0.5098(4) 0.6454(11) 0.116(5) Uiso 0.50 1 d P B -1
H6I H 0.2007 0.5054 0.5937 0.139 Uiso 0.50 1 calc PR B -1
C7I C 0.2498(5) 0.5424(5) 0.5994(13) 0.133(6) Uiso 0.50 1 d P B -1
C8I C 0.2548(13) 0.5275(12) 0.507(3) 0.29(2) Uiso 0.50 1 d P B -1
H8I H 0.2345 0.5169 0.4867 0.344 Uiso 0.50 1 calc PR B -1
C9I C 0.2825(4) 0.5083(4) 0.4970(11) 0.108(4) Uiso 0.50 1 d P B -1
H9I1 H 0.2889 0.5087 0.4429 0.161 Uiso 0.50 1 calc PR B -1
H9I2 H 0.2776 0.4857 0.5123 0.161 Uiso 0.50 1 calc PR B -1
H9I3 H 0.3004 0.5169 0.5285 0.161 Uiso 0.50 1 calc PR B -1
C10I C 0.2618(12) 0.5524(13) 0.474(4) 0.31(3) Uiso 0.50 1 d P B -1
H10J H 0.2701 0.5469 0.4225 0.472 Uiso 0.50 1 calc PR B -1
H10K H 0.2786 0.5644 0.5022 0.472 Uiso 0.50 1 calc PR B -1
H10L H 0.2421 0.5662 0.4685 0.472 Uiso 0.50 1 calc PR B -1

loop_
_atom_site_aniso_label
_atom_site_aniso_U_11
_atom_site_aniso_U_22
_atom_site_aniso_U_33
_atom_site_aniso_U_23
_atom_site_aniso_U_13
_atom_site_aniso_U_12
Mn1 0.0452(3) 0.0326(3) 0.0550(4) 0.0023(2) 0.0082(3) -0.0012(2)
O1A 0.0649(19) 0.0404(15) 0.074(2) 0.0109(14) -0.0042(16) 0.0021(13)
O2A 0.085(2) 0.0456(16) 0.0422(16) 0.0014(12) -0.0062(14) -0.0007(14)
O3A 0.0460(14) 0.0374(13) 0.0520(16) -0.0014(11) 0.0021(12) -0.0021(11)
O4A 0.0563(19) 0.0533(17) 0.074(2) -0.0013(15) 0.0209(16) -0.0036(14)
N1A 0.0498(18) 0.0335(15) 0.0476(19) 0.0041(13) 0.0014(14) -0.0010(13)
N2A 0.0486(17) 0.0357(15) 0.0480(19) 0.0069(13) 0.0007(14) 0.0033(13)
N3A 0.062(5) 0.086(7) 0.172(12) -0.010(7) 0.034(6) -0.007(5)
C1A 0.063(3) 0.058(3) 0.076(3) 0.022(2) -0.005(2) 0.000(2)
C2A 0.111(5) 0.069(3) 0.114(5) 0.020(3) -0.043(4) 0.016(3)
C3A 0.150(7) 0.087(5) 0.153(8) 0.016(5) -0.081(6) 0.012(5)
C4A 0.155(8) 0.156(8) 0.120(7) 0.033(6) -0.047(6) 0.033(6)
C5A 0.165(7) 0.085(4) 0.098(5) 0.018(4) -0.060(5) 0.002(4)
C6A 0.073(3) 0.056(3) 0.067(3) 0.015(2) -0.017(2) -0.001(2)
C7A 0.055(2) 0.049(2) 0.046(2) 0.0094(18) 0.0028(18) -0.0001(18)
C8A 0.0370(18) 0.0383(18) 0.046(2) -0.0003(15) 0.0064(15) -0.0030(14)
C9A 0.056(2) 0.044(2) 0.058(3) 0.0032(18) -0.005(2) 0.0018(18)
C10A 0.118(5) 0.071(4) 0.113(5) 0.004(3) -0.034(4) 0.011(3)
C11A 0.060(7) 0.108(9) 0.130(11) 0.006(8) 0.037(7) -0.015(6)
C12A 0.079(4) 0.086(4) 0.132(6) -0.006(4) 0.038(4) -0.026(3)
C13A 0.049(7) 0.212(19) 0.29(3) 0.062(19) -0.014(11) -0.032(9)
Mn2 0.0557(4) 0.0369(3) 0.0395(3) -0.0002(2) 0.0020(3) -0.0007(2)
O1B 0.072(2) 0.0524(17) 0.0556(19) 0.0087(14) 0.0242(15) 0.0044(14)
O2B 0.0460(14) 0.0465(14) 0.0490(16) 0.0060(12) 0.0071(12) 0.0077(11)
O3B 0.0491(15) 0.0455(14) 0.0536(17) 0.0026(12) -0.0011(12) 0.0044(12)
N1B 0.0433(16) 0.0365(15) 0.0429(18) 0.0030(13) 0.0020(13) -0.0020(12)
N2B 0.0431(17) 0.0433(17) 0.056(2) 0.0082(15) 0.0084(15) 0.0061(13)
N3B 0.100(3) 0.055(2) 0.058(2) -0.0041(18) -0.021(2) -0.005(2)
C1B 0.062(3) 0.044(2) 0.061(3) -0.0017(19) 0.015(2) -0.0010(19)
C2B 0.083(3) 0.071(3) 0.083(4) 0.024(3) 0.040(3) 0.008(3)
C3B 0.064(3) 0.101(4) 0.116(5) 0.024(4) 0.044(3) 0.007(3)
C4B 0.056(3) 0.087(4) 0.098(4) 0.017(3) 0.025(3) 0.011(3)
C5B 0.048(2) 0.058(3) 0.068(3) 0.007(2) 0.015(2) -0.0033(19)
C6B 0.045(2) 0.043(2) 0.052(2) -0.0034(17) 0.0076(17) -0.0027(16)
C7B 0.047(2) 0.0313(17) 0.044(2) -0.0017(15) 0.0035(16) -0.0038(14)
C8B 0.049(2) 0.043(2) 0.055(2) 0.0020(18) -0.0012(18) 0.0012(16)
C9B 0.044(2) 0.065(3) 0.097(4) 0.020(3) 0.015(2) 0.008(2)
C10B 0.075(5) 0.279(13) 0.170(9) 0.081(9) -0.011(5) -0.056(6)
C11B 0.147(7) 0.100(5) 0.112(6) -0.024(4) -0.046(5) 0.001(5)
C12B 0.171(9) 0.133(7) 0.147(8) -0.018(6) -0.098(7) 0.011(6)
C13B 0.225(9) 0.053(3) 0.114(6) 0.000(3) -0.088(6) -0.021(4)
C14B 0.276(11) 0.060(4) 0.122(6) -0.004(4) -0.129(8) 0.001(5)
C15B 0.202(8) 0.051(3) 0.100(5) -0.015(3) -0.069(5) -0.001(4)
C16B 0.269(12) 0.071(4) 0.201(10) -0.003(5) -0.156(10) -0.032(6)
Mn3 0.0413(3) 0.0381(3) 0.0474(4) 0.0051(2) 0.0082(2) 0.0018(2)
O1C 0.0588(17) 0.0486(15) 0.0557(18) -0.0059(13) 0.0193(14) -0.0109(13)
O2C 0.0475(15) 0.0338(13) 0.0635(18) -0.0045(12) 0.0178(13) -0.0036(11)
O3C 0.0440(14) 0.0415(14) 0.0630(18) -0.0053(12) 0.0142(13) -0.0035(11)
N1C 0.0411(16) 0.0326(15) 0.0516(19) 0.0032(13) 0.0089(13) 0.0022(12)
N2C 0.0427(17) 0.0339(15) 0.065(2) -0.0005(14) 0.0088(15) -0.0037(13)
N3C 0.062(2) 0.065(2) 0.048(2) 0.0095(17) 0.0089(17) 0.0219(18)
C1C 0.058(2) 0.044(2) 0.055(3) 0.0031(18) 0.0074(19) -0.0028(18)
C2C 0.073(3) 0.053(3) 0.072(3) -0.008(2) 0.026(2) -0.008(2)
C3C 0.083(3) 0.048(2) 0.077(3) -0.013(2) 0.019(3) -0.013(2)
C4C 0.069(3) 0.046(2) 0.066(3) -0.004(2) 0.015(2) -0.017(2)
C5C 0.049(2) 0.044(2) 0.051(2) -0.0012(17) 0.0122(18) -0.0011(16)
C6C 0.050(2) 0.0346(18) 0.047(2) 0.0024(16) 0.0061(17) -0.0017(15)
C7C 0.047(2) 0.0358(18) 0.045(2) 0.0058(15) 0.0036(16) 0.0019(15)
C8C 0.051(2) 0.041(2) 0.068(3) -0.0020(19) 0.017(2) -0.0011(17)
C9C 0.100(5) 0.069(3) 0.174(8) -0.056(4) 0.068(5) -0.042(3)
C10C 0.135(8) 0.176(9) 0.187(10) -0.096(8) -0.030(7) -0.023(7)
C11C 0.078(3) 0.066(3) 0.053(3) 0.015(2) 0.019(2) 0.023(2)
C12C 0.081(4) 0.093(4) 0.075(4) 0.031(3) 0.032(3) 0.041(3)
C13C 0.077(3) 0.121(5) 0.068(4) 0.039(3) 0.011(3) 0.034(3)
C14C 0.112(5) 0.120(5) 0.058(3) 0.010(3) -0.001(3) 0.055(4)
C15C 0.087(4) 0.090(4) 0.056(3) 0.009(3) 0.005(3) 0.038(3)
C16C 0.102(5) 0.187(8) 0.096(5) 0.059(5) 0.009(4) 0.067(5)

loop_
_atom_type_symbol
_atom_type_description
_atom_type_scat_dispersion_real
_atom_type_scat_dispersion_imag
_atom_type_scat_source
C C 0.0033 0.0016 'International Tables Vol C Tables 4.2.6.8 and 6.1.1.4'
H H 0.0000 0.0000 'International Tables Vol C Tables 4.2.6.8 and 6.1.1.4'
N N 0.0061 0.0033 'International Tables Vol C Tables 4.2.6.8 and 6.1.1.4'
O O 0.0106 0.0060 'International Tables Vol C Tables 4.2.6.8 and 6.1.1.4'
Mn Mn 0.3368 0.7283 'International Tables Vol C Tables 4.2.6.8 and 6.1.1.4'

loop_
_geom_angle_atom_site_label_1
_geom_angle_atom_site_label_2
_geom_angle_atom_site_label_3
_geom_angle
_geom_angle_site_symmetry_1
_geom_angle_site_symmetry_3
_geom_angle_publ_flag
O1A Mn1 N1A 90.02(14) . . ?
O1A Mn1 O3A 170.32(13) . . ?
N1A Mn1 O3A 80.31(12) . . ?
O1A Mn1 O2C 93.04(13) . 13_565 ?
N1A Mn1 O2C 176.94(13) . 13_565 ?
O3A Mn1 O2C 96.63(12) . 13_565 ?
O1A Mn1 O4A 93.99(14) . . ?
N1A Mn1 O4A 95.34(13) . . ?
O3A Mn1 O4A 87.44(12) . . ?
O2C Mn1 O4A 84.49(11) 13_565 . ?
O1A Mn1 N2C 91.10(14) . 13_565 ?
N1A Mn1 N2C 104.67(13) . 13_565 ?
O3A Mn1 N2C 90.89(12) . 13_565 ?
O2C Mn1 N2C 75.25(11) 13_565 13_565 ?
O4A Mn1 N2C 159.35(12) . 13_565 ?
C1A O1A Mn1 130.0(3) . . ?
C7A O2A Mn2 118.7(3) . . ?
C8A O3A Mn1 112.9(2) . . ?
C21A O4A C11A 84.1(9) . . ?
C21A O4A Mn1 129.9(7) . . ?
C11A O4A Mn1 126.5(6) . . ?
C7A N1A N2A 113.8(3) . . ?
C7A N1A Mn1 132.2(3) . . ?
N2A N1A Mn1 113.9(2) . . ?
C8A N2A N1A 110.4(3) . . ?
C8A N2A Mn2 141.0(3) . . ?
N1A N2A Mn2 107.4(2) . . ?
C12A N3A C11A 122.8(11) . . ?
C12A N3A C13A 115.3(10) . . ?
C11A N3A C13A 120.9(13) . . ?
C12A N13A C21A 125.5(11) . . ?
C12A N13A C23A 112.1(12) . . ?
C21A N13A C23A 122.4(13) . . ?
O1A C1A C6A 125.4(4) . . ?
O1A C1A C2A 118.2(5) . . ?
C6A C1A C2A 116.3(5) . . ?
C3A C2A C1A 122.6(6) . . ?
C2A C3A C4A 121.8(7) . . ?
C3A C4A C5A 118.2(8) . . ?
C6A C5A C4A 120.7(7) . . ?
C5A C6A C1A 120.2(5) . . ?
C5A C6A C7A 117.6(5) . . ?
C1A C6A C7A 122.1(4) . . ?
O2A C7A N1A 121.3(4) . . ?
O2A C7A C6A 119.5(4) . . ?
N1A C7A C6A 119.3(4) . . ?
N2A C8A O3A 122.6(3) . . ?
N2A C8A C9A 118.2(3) . . ?
O3A C8A C9A 119.2(3) . . ?
C8A C9A C10A 117.1(4) . . ?
O4A C11A N3A 128.1(12) . . ?
O4A C21A N13A 123.6(11) . . ?
N3A C12A N13A 78.7(7) . . ?
O1B Mn2 N1B 90.69(13) . . ?
O1B Mn2 O3B 170.80(12) . . ?
N1B Mn2 O3B 80.18(12) . . ?
O1B Mn2 O2A 98.01(13) . . ?
N1B Mn2 O2A 171.23(13) . . ?
O3B Mn2 O2A 91.09(13) . . ?
O1B Mn2 N2A 93.96(13) . . ?
N1B Mn2 N2A 106.03(12) . . ?
O3B Mn2 N2A 89.73(12) . . ?
O2A Mn2 N2A 74.59(12) . . ?
O1B Mn2 N3B 93.09(17) . . ?
N1B Mn2 N3B 93.59(14) . . ?
O3B Mn2 N3B 86.36(15) . . ?
O2A Mn2 N3B 84.90(14) . . ?
N2A Mn2 N3B 159.04(14) . . ?
C1B O1B Mn2 129.9(3) . . ?
C7B O2B Mn3 119.4(2) . . ?
C8B O3B Mn2 112.3(2) . . ?
C7B N1B N2B 114.3(3) . . ?
C7B N1B Mn2 131.4(3) . . ?
N2B N1B Mn2 114.3(2) . . ?
C8B N2B N1B 110.4(3) . . ?
C8B N2B Mn3 138.3(3) . . ?
N1B N2B Mn3 108.4(2) . . ?
C15B N3B C11B 115.9(6) . . ?
C15B N3B Mn2 124.7(4) . . ?
C11B N3B Mn2 117.8(4) . . ?
O1B C1B C6B 124.9(4) . . ?
O1B C1B C2B 116.7(4) . . ?
C6B C1B C2B 118.4(4) . . ?
C3B C2B C1B 120.8(5) . . ?
C4B C3B C2B 121.2(5) . . ?
C3B C4B C5B 118.5(5) . . ?
C4B C5B C6B 121.7(4) . . ?
C1B C6B C5B 119.3(4) . . ?
C1B C6B C7B 123.6(4) . . ?
C5B C6B C7B 117.0(4) . . ?
O2B C7B N1B 121.0(3) . . ?
O2B C7B C6B 119.8(3) . . ?
N1B C7B C6B 119.2(3) . . ?
N2B C8B O3B 122.6(4) . . ?
N2B C8B C9B 119.4(4) . . ?
O3B C8B C9B 118.0(4) . . ?
C10B C9B C8B 115.7(6) . . ?
N3B C11B C12B 122.7(8) . . ?
C11B C12B C13B 116.9(8) . . ?
C14B C13B C12B 116.4(7) . . ?
C14B C13B C16B 120.2(8) . . ?
C12B C13B C16B 123.1(8) . . ?
C13B C14B C15B 121.8(7) . . ?
N3B C15B C14B 124.4(7) . . ?
C16C C16B C13B 116.1(7) 3_554 . ?
O1C Mn3 O3C 170.94(12) . . ?
O1C Mn3 N1C 91.03(12) . . ?
O3C Mn3 N1C 79.92(12) . . ?
O1C Mn3 O2B 95.14(12) . . ?
O3C Mn3 O2B 93.92(11) . . ?
N1C Mn3 O2B 173.53(12) . . ?
O1C Mn3 N2B 96.01(13) . . ?
O3C Mn3 N2B 86.05(13) . . ?
N1C Mn3 N2B 102.60(12) . . ?
O2B Mn3 N2B 74.83(11) . . ?
O1C Mn3 N3C 92.60(15) . . ?
O3C Mn3 N3C 88.03(14) . . ?
N1C Mn3 N3C 93.67(13) . . ?
O2B Mn3 N3C 88.04(12) . . ?
N2B Mn3 N3C 161.41(13) . . ?
C1C O1C Mn3 129.1(3) . . ?
C7C O2C Mn1 120.3(2) . 13_565 ?
C8C O3C Mn3 112.6(2) . . ?
C7C N1C N2C 114.9(3) . . ?
C7C N1C Mn3 130.8(3) . . ?
N2C N1C Mn3 114.3(2) . . ?
C8C N2C N1C 110.3(3) . . ?
C8C N2C Mn1 140.6(3) . 13_565 ?
N1C N2C Mn1 108.5(2) . 13_565 ?
C11C N3C C15C 117.2(4) . . ?
C11C N3C Mn3 120.8(3) . . ?
C15C N3C Mn3 121.8(3) . . ?
O1C C1C C2C 117.1(4) . . ?
O1C C1C C6C 125.2(4) . . ?
C2C C1C C6C 117.7(4) . . ?
C3C C2C C1C 122.3(4) . . ?
C2C C3C C4C 120.1(4) . . ?
C5C C4C C3C 118.3(4) . . ?
C4C C5C C6C 122.6(4) . . ?
C5C C6C C1C 118.9(3) . . ?
C5C C6C C7C 118.6(3) . . ?
C1C C6C C7C 122.4(3) . . ?
O2C C7C N1C 120.9(3) . . ?
O2C C7C C6C 119.0(3) . . ?
N1C C7C C6C 120.1(3) . . ?
N2C C8C O3C 122.6(4) . . ?
N2C C8C C9C 120.3(4) . . ?
O3C C8C C9C 117.0(4) . . ?
C8C C9C C10C 107.9(6) . . ?
N3C C11C C12C 122.0(5) . . ?
C11C C12C C13C 119.7(5) . . ?
C14C C13C C12C 116.6(5) . . ?
C14C C13C C16C 122.2(6) . . ?
C12C C13C C16C 121.3(6) . . ?
C13C C14C C15C 121.3(6) . . ?
N3C C15C C14C 123.1(5) . . ?
C16B C16C C13C 113.2(7) 4_455 . ?
C2D N1D C3D 101.9(19) . . ?
C2D N1D C1D 129(2) . . ?
C3D N1D C1D 104.9(15) . . ?
O1D C1D N1D 107(2) . . ?
C6I C1I C7I 120.3(18) . . ?
C6I C1I C2I 150(2) . . ?
C7I C1I C2I 89.9(17) . . ?
C3I C2I C1I 76(2) . . ?
C4I C3I C2I 129(3) . . ?
C5I C4I C3I 126(2) . . ?
C6I C5I C4I 109.5(17) . . ?
C1I C6I C5I 121.2(19) . . ?
C1I C7I O1I 116(2) . . ?
C1I C7I C8I 128(2) . . ?
O1I C7I C8I 113(2) . . ?
C10I C8I C9I 103(5) . . ?
C10I C8I C7I 101(5) . . ?
C9I C8I C7I 114(4) . . ?

loop_
_geom_bond_atom_site_label_1
_geom_bond_atom_site_label_2
_geom_bond_distance
_geom_bond_site_symmetry_2
_geom_bond_publ_flag
Mn1 O1A 1.862(3) . ?
Mn1 N1A 1.936(3) . ?
Mn1 O3A 1.944(3) . ?
Mn1 O2C 1.966(3) 13_565 ?
Mn1 O4A 2.259(3) . ?
Mn1 N2C 2.260(3) 13_565 ?
O1A C1A 1.296(6) . ?
O2A C7A 1.288(5) . ?
O2A Mn2 1.974(3) . ?
O3A C8A 1.297(4) . ?
O4A C21A 1.148(13) . ?
O4A C11A 1.194(13) . ?
N1A C7A 1.318(5) . ?
N1A N2A 1.433(4) . ?
N2A C8A 1.292(5) . ?
N2A Mn2 2.260(3) . ?
N3A C12A 1.330(13) . ?
N3A C11A 1.332(13) . ?
N3A C13A 1.434(19) . ?
N13A C12A 1.362(12) . ?
N13A C21A 1.365(15) . ?
N13A C23A 1.52(2) . ?
C1A C6A 1.423(7) . ?
C1A C2A 1.431(7) . ?
C2A C3A 1.333(10) . ?
C3A C4A 1.380(12) . ?
C4A C5A 1.423(10) . ?
C5A C6A 1.389(8) . ?
C6A C7A 1.456(6) . ?
C8A C9A 1.507(5) . ?
C9A C10A 1.512(7) . ?
Mn2 O1B 1.864(3) . ?
Mn2 N1B 1.939(3) . ?
Mn2 O3B 1.941(3) . ?
Mn2 N3B 2.293(4) . ?
O1B C1B 1.332(5) . ?
O2B C7B 1.281(4) . ?
O2B Mn3 1.988(3) . ?
O3B C8B 1.305(5) . ?
N1B C7B 1.333(5) . ?
N1B N2B 1.411(4) . ?
N2B C8B 1.294(5) . ?
N2B Mn3 2.249(3) . ?
N3B C15B 1.273(7) . ?
N3B C11B 1.322(9) . ?
C1B C6B 1.393(6) . ?
C1B C2B 1.403(6) . ?
C2B C3B 1.383(8) . ?
C3B C4B 1.372(8) . ?
C4B C5B 1.383(6) . ?
C5B C6B 1.403(6) . ?
C6B C7B 1.470(5) . ?
C8B C9B 1.497(6) . ?
C9B C10B 1.484(10) . ?
C11B C12B 1.405(10) . ?
C12B C13B 1.424(12) . ?
C13B C14B 1.260(11) . ?
C13B C16B 1.534(9) . ?
C14B C15B 1.385(8) . ?
C16B C16C 1.367(11) 3_554 ?
Mn3 O1C 1.852(3) . ?
Mn3 O3C 1.939(3) . ?
Mn3 N1C 1.946(3) . ?
Mn3 N3C 2.269(4) . ?
O1C C1C 1.331(5) . ?
O2C C7C 1.290(4) . ?
O2C Mn1 1.966(3) 13_565 ?
O3C C8C 1.298(5) . ?
N1C C7C 1.329(5) . ?
N1C N2C 1.407(4) . ?
N2C C8C 1.295(5) . ?
N2C Mn1 2.260(3) 13_565 ?
N3C C11C 1.319(5) . ?
N3C C15C 1.351(6) . ?
C1C C2C 1.399(6) . ?
C1C C6C 1.420(6) . ?
C2C C3C 1.367(6) . ?
C3C C4C 1.407(7) . ?
C4C C5C 1.372(6) . ?
C5C C6C 1.393(5) . ?
C6C C7C 1.463(5) . ?
C8C C9C 1.489(7) . ?
C9C C10C 1.652(13) . ?
C11C C12C 1.395(7) . ?
C12C C13C 1.397(9) . ?
C13C C14C 1.347(8) . ?
C13C C16C 1.510(8) . ?
C14C C15C 1.352(7) . ?
C16C C16B 1.367(11) 4_455 ?
O1D C1D 1.28(2) . ?
N1D C2D 1.38(3) . ?
N1D C3D 1.402(18) . ?
N1D C1D 1.47(2) . ?
O1I C7I 1.41(2) . ?
C1I C6I 1.30(2) . ?
C1I C7I 1.40(2) . ?
C1I C2I 1.93(4) . ?
C2I C3I 1.90(4) . ?
C3I C4I 1.52(4) . ?
C4I C5I 1.42(3) . ?
C5I C6I 1.36(2) . ?
C7I C8I 1.73(5) . ?
C8I C10I 1.20(6) . ?
C8I C9I 1.38(5) . ?
